data_2105790
loop_
_publ_author_name
'Baur, W. H.'

_publ_section_title
;
 Rutile-type compounds. V. Refinement of MnO~2~ and MgF~2~
;
_journal_coden_ASTM ACBCAR
_journal_issue 7
_journal_name_full
;
 Acta Crystallographica, Section B: Structural Crystallography
 and Crystal Chemistry
;
_journal_page_first 2200
_journal_page_last 2204
_journal_paper_doi 10.1107/S0567740876007371
_journal_volume 32
_journal_year 1976
_chemical_formula_structural 'Mn O2'
_chemical_formula_sum 'Mn O2'
_chemical_name_mineral Pyrolusite
_chemical_name_systematic 'Manganese(IV) Oxide'
_space_group_IT_number 136
_symmetry_Int_Tables_number 136
_symmetry_space_group_name_Hall '-P 4n 2n'
_symmetry_space_group_name_H-M 'P 42/m n m'
_audit_creation_date 1980/01/01
_audit_update_record 2007/08/01
_cell_angle_alpha 90.
_cell_angle_beta 90.
_cell_angle_gamma 90.
_cell_formula_units_Z 2
_cell_length_a 4.3983(3)
_cell_length_b 4.3983(3)
_cell_length_c 2.8730(3)
_cell_volume 55.578(8)
_refine_ls_R_factor_all 0.0144
_cod_data_source_file 'data_MnO2melanie000393.cif'
_cod_data_source_block /var/www/cod/tmp/uploads/1395932288.78-D290F29E9218B844.cif
_cod_original_cell_volume 55.58
_cod_original_formula_sum 'Mn1 O2'
_cod_database_code 2105790

loop_
_symmetry_equiv_pos_site_id
_symmetry_equiv_pos_as_xyz
1 '-y+1/2, x+1/2, -z+1/2'
2 'y+1/2, -x+1/2, -z+1/2'
3 'y, x, -z'
4 '-y, -x, -z'
5 'y+1/2, -x+1/2, z+1/2'
6 '-y+1/2, x+1/2, z+1/2'
7 '-y, -x, z'
8 'y, x, z'
9 'x+1/2, -y+1/2, -z+1/2'
10 '-x+1/2, y+1/2, -z+1/2'
11 'x, y, -z'
12 '-x, -y, -z'
13 '-x+1/2, y+1/2, z+1/2'
14 'x+1/2, -y+1/2, z+1/2'
15 '-x, -y, z'
16 'x, y, z'

loop_
_atom_site_label
_atom_site_type_symbol
_atom_site_symmetry_multiplicity
_atom_site_Wyckoff_symbol
_atom_site_fract_x
_atom_site_fract_y
_atom_site_fract_z
_atom_site_occupancy
_atom_site_attached_hydrogens
_atom_site_B_iso_or_equiv
Mn1 Mn4+ 2 a 0 0 0 1. 0 0
O1 O2- 4 f 0.30515(11) 0.30515(11) 0 1. 0 0

loop_
_atom_type_symbol
_atom_type_oxidation_number
Mn4+ 4
O2- -2

loop_
_citation_id
_citation_journal_full
_citation_year
_citation_journal_volume
_citation_page_first
_citation_page_last
_citation_journal_id_ASTM
primary
;
 Acta Crystallographica, Section B: Structural Crystallography
 and Crystal Chemistry
;
1976 32 2200 2204 ACBCAR
2 'Zeitschrift fuer Angewandte Physik' 1970 29 16 16 ZAPHAX
3 'Golden Book of Phase Transitions, Wroclaw' 2002 1 1 123 GBOPT5
